data_4314708
loop_
_publ_author_name
'Hua-Gang Yao'
'Peng Zhou'
'Shou-Hua Ji'
'Ren-Chun Zhang'
'Min Ji'
'Yong-Lin An'
'Gui-Ling Ning'

_publ_section_title
;
 Syntheses and Characterization of a Series of Silver-Thioantimonates(III)
 and Thioarsenates(III) Containing Two Types of Silver-Sulfur Chains
;
_journal_name_full 'Inorganic Chemistry'
_journal_page_first 1186
_journal_page_last 1190
_journal_paper_doi 10.1021/ic902084u
_journal_volume 49
_journal_year 2010
_chemical_formula_sum 'Ag2 As Cs S3'
_chemical_formula_weight 519.75
_chemical_name_systematic
; 
 ? 
;
_space_group_IT_number 14
_symmetry_cell_setting monoclinic
_symmetry_space_group_name_Hall '-P 2ybc'
_symmetry_space_group_name_H-M 'P 1 21/c 1'
_atom_sites_solution_primary direct
_atom_sites_solution_secondary difmap
_audit_creation_method SHELXL-97
_cell_angle_alpha 90.00
_cell_angle_beta 107.034(5)
_cell_angle_gamma 90.00
_cell_formula_units_Z 4
_cell_length_a 10.0357(16)
_cell_length_b 8.3893(11)
_cell_length_c 9.2176(14)
_cell_measurement_temperature 293(2)
_cell_volume 742.01(19)
_computing_structure_refinement 'SHELXL-97 (Sheldrick, 1997)'
_computing_structure_solution 'SHELXS-97 (Sheldrick, 1990)'
_diffrn_ambient_temperature 293(2)
_diffrn_measured_fraction_theta_full 0.988
_diffrn_measured_fraction_theta_max 0.988
_diffrn_radiation_monochromator graphite
_diffrn_radiation_source 'fine-focus sealed tube'
_diffrn_radiation_type MoK\a
_diffrn_radiation_wavelength 0.71073
_diffrn_reflns_av_R_equivalents 0.0636
_diffrn_reflns_av_sigmaI/netI 0.0940
_diffrn_reflns_limit_h_max 11
_diffrn_reflns_limit_h_min -11
_diffrn_reflns_limit_k_max 9
_diffrn_reflns_limit_k_min -9
_diffrn_reflns_limit_l_max 10
_diffrn_reflns_limit_l_min -9
_diffrn_reflns_number 2211
_diffrn_reflns_theta_full 24.98
_diffrn_reflns_theta_max 24.98
_diffrn_reflns_theta_min 2.12
_exptl_absorpt_coefficient_mu 15.265
_exptl_absorpt_correction_T_max 0.220
_exptl_absorpt_correction_T_min 0.065
_exptl_absorpt_correction_type empirical
_exptl_absorpt_process_details 'SADABS (Sheldrick, 2001)'
_exptl_crystal_density_diffrn 4.653
_exptl_crystal_density_method 'not measured'
_exptl_crystal_F_000 920
_exptl_crystal_size_max 0.20
_exptl_crystal_size_mid 0.16
_exptl_crystal_size_min 0.10
_refine_diff_density_max 2.249
_refine_diff_density_min -1.558
_refine_diff_density_rms 1.380
_refine_ls_extinction_method none
_refine_ls_goodness_of_fit_ref 1.056
_refine_ls_matrix_type full
_refine_ls_number_parameters 64
_refine_ls_number_reflns 1254
_refine_ls_number_restraints 0
_refine_ls_restrained_S_all 1.056
_refine_ls_R_factor_all 0.0776
_refine_ls_R_factor_gt 0.0770
_refine_ls_shift/su_max 0.002
_refine_ls_shift/su_mean 0.000
_refine_ls_structure_factor_coef Fsqd
_refine_ls_weighting_details 'calc w=1/[\s^2^(Fo^2^)+(0.6000P)^2^+5.5000P] where P=(Fo^2^+2Fc^2^)/3'
_refine_ls_weighting_scheme calc
_refine_ls_wR_factor_gt 0.2053
_refine_ls_wR_factor_ref 0.2064
_reflns_number_gt 1156
_reflns_number_total 1254
_reflns_threshold_expression >2sigma(I)
_cod_data_source_file ic902084u_si_002_4.cif
_cod_data_source_block 4
_cod_depositor_comments
;
The following automatic conversions were performed:

'_symmetry_cell_setting' value 'Monoclinic' changed to 'monoclinic'
according to the built-in table from CIF Core dictionary named
'cif_core.dic' version 2.4.1 from 2010-06-29.

Automatic conversion script
Id: cif_fix_values 1646 2011-03-28 12:23:43Z adriana 
;
_cod_original_sg_symbol_H-M 'P 1 21/c 1 '
_cod_database_code 4314708

loop_
_symmetry_equiv_pos_as_xyz
'x, y, z'
'-x, y+1/2, -z+1/2'
'-x, -y, -z'
'x, -y-1/2, z-1/2'

loop_
_atom_site_label
_atom_site_type_symbol
_atom_site_fract_x
_atom_site_fract_y
_atom_site_fract_z
_atom_site_U_iso_or_equiv
_atom_site_adp_type
_atom_site_occupancy
_atom_site_symmetry_multiplicity
_atom_site_calc_flag
_atom_site_refinement_flags
_atom_site_disorder_assembly
_atom_site_disorder_group
Cs1 Cs 0.0828(2) 0.0685(2) 0.7537(3) 0.0231(14) Uani 1 1 d . . .
Ag2 Ag -0.3238(3) 0.0203(4) 0.7872(4) 0.0253(15) Uani 1 1 d . . .
As1 As 0.3455(3) -0.1300(4) 0.5559(4) 0.0139(15) Uani 1 1 d . . .
Ag1 Ag 0.4472(3) 0.2391(4) 1.0616(4) 0.0305(15) Uani 1 1 d . . .
S3 S 0.2450(9) 0.0957(10) 0.4349(10) 0.018(2) Uani 1 1 d . . .
S2 S -0.1634(8) 0.2254(11) 0.9360(12) 0.020(2) Uani 1 1 d . . .
S1 S 0.4321(10) -0.0179(10) 0.7891(12) 0.021(2) Uani 1 1 d . . .

loop_
_atom_site_aniso_label
_atom_site_aniso_U_11
_atom_site_aniso_U_22
_atom_site_aniso_U_33
_atom_site_aniso_U_23
_atom_site_aniso_U_13
_atom_site_aniso_U_12
Cs1 0.025(2) 0.018(2) 0.028(2) -0.0069(9) 0.0110(14) 0.0008(8)
Ag2 0.034(2) 0.022(2) 0.022(2) -0.0043(12) 0.0117(16) -0.0059(11)
As1 0.020(2) 0.011(2) 0.016(2) -0.0014(12) 0.0131(17) 0.0007(12)
Ag1 0.033(2) 0.023(2) 0.036(3) 0.0125(13) 0.0121(18) 0.0039(12)
S3 0.028(5) 0.010(4) 0.011(4) 0.001(3) 0.001(4) 0.000(3)
S2 0.014(4) 0.018(4) 0.028(5) -0.010(4) 0.007(4) -0.002(3)
S1 0.028(5) 0.013(4) 0.020(5) 0.003(3) 0.004(4) 0.004(3)

loop_
_atom_type_symbol
_atom_type_description
_atom_type_scat_dispersion_real
_atom_type_scat_dispersion_imag
_atom_type_scat_source
S S 0.1246 0.1234 'International Tables Vol C Tables 4.2.6.8 and 6.1.1.4'
As As 0.0499 2.0058 'International Tables Vol C Tables 4.2.6.8 and 6.1.1.4'
Ag Ag -0.8971 1.1015 'International Tables Vol C Tables 4.2.6.8 and 6.1.1.4'
Cs Cs -0.3680 2.1192 'International Tables Vol C Tables 4.2.6.8 and 6.1.1.4'

loop_
_geom_angle_atom_site_label_1
_geom_angle_atom_site_label_2
_geom_angle_atom_site_label_3
_geom_angle
_geom_angle_site_symmetry_1
_geom_angle_site_symmetry_3
_geom_angle_publ_flag
S3 Cs1 S1 78.8(2) 4_566 . ?
S3 Cs1 S3 143.4(2) 4_566 3_556 ?
S1 Cs1 S3 136.9(2) . 3_556 ?
S3 Cs1 S2 139.0(2) 4_566 2_546 ?
S1 Cs1 S2 61.0(2) . 2_546 ?
S3 Cs1 S2 75.9(2) 3_556 2_546 ?
S3 Cs1 S2 76.5(2) 4_566 . ?
S1 Cs1 S2 146.5(2) . . ?
S3 Cs1 S2 72.8(2) 3_556 . ?
S2 Cs1 S2 143.3(2) 2_546 . ?
S3 Cs1 S2 96.6(2) 4_566 4_565 ?
S1 Cs1 S2 126.5(2) . 4_565 ?
S3 Cs1 S2 58.4(2) 3_556 4_565 ?
S2 Cs1 S2 100.65(18) 2_546 4_565 ?
S2 Cs1 S2 78.88(14) . 4_565 ?
S3 Cs1 S2 101.9(2) 4_566 3_557 ?
S1 Cs1 S2 78.6(2) . 3_557 ?
S3 Cs1 S2 94.72(19) 3_556 3_557 ?
S2 Cs1 S2 79.13(7) 2_546 3_557 ?
S2 Cs1 S2 84.7(2) . 3_557 ?
S2 Cs1 S2 151.62(14) 4_565 3_557 ?
S3 Cs1 S3 94.5(2) 4_566 . ?
S1 Cs1 S3 55.6(2) . . ?
S3 Cs1 S3 101.2(2) 3_556 . ?
S2 Cs1 S3 57.0(2) 2_546 . ?
S2 Cs1 S3 148.4(2) . . ?
S2 Cs1 S3 72.0(2) 4_565 . ?
S2 Cs1 S3 126.9(2) 3_557 . ?
S3 Cs1 As1 106.42(19) 4_566 . ?
S1 Cs1 As1 34.60(17) . . ?
S3 Cs1 As1 104.99(18) 3_556 . ?
S2 Cs1 As1 33.49(14) 2_546 . ?
S2 Cs1 As1 176.60(17) . . ?
S2 Cs1 As1 102.31(17) 4_565 . ?
S2 Cs1 As1 92.95(15) 3_557 . ?
S3 Cs1 As1 34.06(14) . . ?
S3 Cs1 Ag1 36.00(15) 4_566 . ?
S1 Cs1 Ag1 49.70(17) . . ?
S3 Cs1 Ag1 167.57(18) 3_556 . ?
S2 Cs1 Ag1 109.26(15) 2_546 . ?
S2 Cs1 Ag1 98.10(16) . . ?
S2 Cs1 Ag1 129.31(15) 4_565 . ?
S2 Cs1 Ag1 75.64(14) 3_557 . ?
S3 Cs1 Ag1 90.98(15) . . ?
As1 Cs1 Ag1 83.63(8) . . ?
S3 Cs1 Ag2 112.06(18) 4_566 . ?
S1 Cs1 Ag2 160.24(17) . . ?
S3 Cs1 Ag2 37.93(17) 3_556 . ?
S2 Cs1 Ag2 108.77(15) 2_546 . ?
S2 Cs1 Ag2 35.98(14) . . ?
S2 Cs1 Ag2 70.25(15) 4_565 . ?
S2 Cs1 Ag2 82.85(14) 3_557 . ?
S3 Cs1 Ag2 135.68(15) . . ?
As1 Cs1 Ag2 141.35(9) . . ?
Ag1 Cs1 Ag2 131.28(9) . . ?
S3 Cs1 Ag2 67.15(15) 4_566 3_557 ?
S1 Cs1 Ag2 67.12(18) . 3_557 ?
S3 Cs1 Ag2 126.57(16) 3_556 3_557 ?
S2 Cs1 Ag2 101.52(17) 2_546 3_557 ?
S2 Cs1 Ag2 82.49(17) . 3_557 ?
S2 Cs1 Ag2 157.78(18) 4_565 3_557 ?
S2 Cs1 Ag2 35.26(14) 3_557 3_557 ?
S3 Cs1 Ag2 122.32(15) . 3_557 ?
As1 Cs1 Ag2 96.98(8) . 3_557 ?
Ag1 Cs1 Ag2 42.10(7) . 3_557 ?
Ag2 Cs1 Ag2 100.97(8) . 3_557 ?
S1 Ag2 S2 124.7(3) 1_455 . ?
S1 Ag2 S3 119.3(3) 1_455 3_556 ?
S2 Ag2 S3 113.5(3) . 3_556 ?
S1 Ag2 Ag1 50.7(2) 1_455 3_557 ?
S2 Ag2 Ag1 122.0(3) . 3_557 ?
S3 Ag2 Ag1 110.7(2) 3_556 3_557 ?
S1 Ag2 Ag1 64.9(2) 1_455 4_465 ?
S2 Ag2 Ag1 98.3(2) . 4_465 ?
S3 Ag2 Ag1 92.8(2) 3_556 4_465 ?
Ag1 Ag2 Ag1 115.17(10) 3_557 4_465 ?
S1 Ag2 Cs1 175.9(3) 1_455 . ?
S2 Ag2 Cs1 59.1(2) . . ?
S3 Ag2 Cs1 56.6(2) 3_556 . ?
Ag1 Ag2 Cs1 129.64(12) 3_557 . ?
Ag1 Ag2 Cs1 114.04(11) 4_465 . ?
S1 Ag2 Cs1 104.1(3) 1_455 3_557 ?
S2 Ag2 Cs1 59.1(3) . 3_557 ?
S3 Ag2 Cs1 120.1(2) 3_556 3_557 ?
Ag1 Ag2 Cs1 67.03(9) 3_557 3_557 ?
Ag1 Ag2 Cs1 144.84(11) 4_465 3_557 ?
Cs1 Ag2 Cs1 79.03(8) . 3_557 ?
S1 Ag2 Cs1 116.2(2) 1_455 2_546 ?
S2 Ag2 Cs1 110.3(2) . 2_546 ?
S3 Ag2 Cs1 48.1(2) 3_556 2_546 ?
Ag1 Ag2 Cs1 74.93(9) 3_557 2_546 ?
Ag1 Ag2 Cs1 138.01(11) 4_465 2_546 ?
Cs1 Ag2 Cs1 61.63(5) . 2_546 ?
Cs1 Ag2 Cs1 77.16(6) 3_557 2_546 ?
S2 As1 S1 106.6(4) 2_546 . ?
S2 As1 S3 102.7(4) 2_546 . ?
S1 As1 S3 96.4(3) . . ?
S2 As1 Ag1 120.4(3) 2_546 2_646 ?
S1 As1 Ag1 113.7(3) . 2_646 ?
S3 As1 Ag1 113.8(3) . 2_646 ?
S2 As1 Cs1 63.2(3) 2_546 . ?
S1 As1 Cs1 61.0(3) . . ?
S3 As1 Cs1 67.6(3) . . ?
Ag1 As1 Cs1 174.68(14) 2_646 . ?
S1 Ag1 S3 155.9(4) 3_657 4_566 ?
S1 Ag1 As1 102.3(3) 3_657 2_656 ?
S3 Ag1 As1 101.3(3) 4_566 2_656 ?
S1 Ag1 Ag2 52.5(2) 3_657 3_557 ?
S3 Ag1 Ag2 103.4(2) 4_566 3_557 ?
As1 Ag1 Ag2 153.75(14) 2_656 3_557 ?
S1 Ag1 Ag2 88.3(2) 3_657 4_666 ?
S3 Ag1 Ag2 106.3(2) 4_566 4_666 ?
As1 Ag1 Ag2 63.25(11) 2_656 4_666 ?
Ag2 Ag1 Ag2 116.86(12) 3_557 4_666 ?
S1 Ag1 Cs1 108.5(3) 3_657 . ?
S3 Ag1 Cs1 55.4(2) 4_566 . ?
As1 Ag1 Cs1 117.91(13) 2_656 . ?
Ag2 Ag1 Cs1 70.87(9) 3_557 . ?
Ag2 Ag1 Cs1 161.65(11) 4_666 . ?
As1 S3 Ag1 92.9(3) . 4_565 ?
As1 S3 Ag2 83.2(3) . 3_556 ?
Ag1 S3 Ag2 100.8(4) 4_565 3_556 ?
As1 S3 Cs1 178.0(4) . 4_565 ?
Ag1 S3 Cs1 88.6(3) 4_565 4_565 ?
Ag2 S3 Cs1 97.8(3) 3_556 4_565 ?
As1 S3 Cs1 97.6(3) . 3_556 ?
Ag1 S3 Cs1 168.4(4) 4_565 3_556 ?
Ag2 S3 Cs1 85.4(2) 3_556 3_556 ?
Cs1 S3 Cs1 80.76(19) 4_565 3_556 ?
As1 S3 Cs1 78.3(3) . . ?
Ag1 S3 Cs1 98.6(3) 4_565 . ?
Ag2 S3 Cs1 153.8(3) 3_556 . ?
Cs1 S3 Cs1 100.2(2) 4_565 . ?
Cs1 S3 Cs1 78.8(2) 3_556 . ?
As1 S2 Ag2 89.4(3) 2_556 . ?
As1 S2 Cs1 83.3(3) 2_556 2_556 ?
Ag2 S2 Cs1 119.4(4) . 2_556 ?
As1 S2 Cs1 153.9(4) 2_556 . ?
Ag2 S2 Cs1 84.9(3) . . ?
Cs1 S2 Cs1 77.5(2) 2_556 . ?
As1 S2 Cs1 94.9(3) 2_556 4_566 ?
Ag2 S2 Cs1 161.2(4) . 4_566 ?
Cs1 S2 Cs1 79.35(18) 2_556 4_566 ?
Cs1 S2 Cs1 98.6(2) . 4_566 ?
As1 S2 Cs1 109.7(4) 2_556 3_557 ?
Ag2 S2 Cs1 85.6(3) . 3_557 ?
Cs1 S2 Cs1 152.6(3) 2_556 3_557 ?
Cs1 S2 Cs1 95.3(2) . 3_557 ?
Cs1 S2 Cs1 75.6(2) 4_566 3_557 ?
As1 S1 Ag1 102.1(4) . 3_657 ?
As1 S1 Ag2 98.7(4) . 1_655 ?
Ag1 S1 Ag2 76.8(3) 3_657 1_655 ?
As1 S1 Cs1 84.4(3) . . ?
Ag1 S1 Cs1 122.3(4) 3_657 . ?
Ag2 S1 Cs1 159.8(3) 1_655 . ?

loop_
_geom_bond_atom_site_label_1
_geom_bond_atom_site_label_2
_geom_bond_distance
_geom_bond_site_symmetry_2
_geom_bond_publ_flag
Cs1 S3 3.432(9) 4_566 ?
Cs1 S1 3.500(10) . ?
Cs1 S3 3.521(9) 3_556 ?
Cs1 S2 3.581(10) 2_546 ?
Cs1 S2 3.618(9) . ?
Cs1 S2 3.665(9) 4_565 ?
Cs1 S2 3.683(11) 3_557 ?
Cs1 S3 3.760(10) . ?
Ag2 S1 2.476(10) 1_455 ?
Ag2 S2 2.478(9) . ?
Ag2 S3 2.591(10) 3_556 ?
Ag2 Ag1 3.037(5) 3_557 ?
Ag2 Ag1 3.298(5) 4_465 ?
As1 S2 2.213(9) 2_546 ?
As1 S1 2.273(11) . ?
As1 S3 2.278(9) . ?
As1 Ag1 2.834(4) 2_646 ?
Ag1 S1 2.414(9) 3_657 ?
Ag1 S3 2.452(9) 4_566 ?
Ag1 As1 2.834(4) 2_656 ?
Ag1 Ag2 3.037(5) 3_557 ?
Ag1 Ag2 3.298(5) 4_666 ?
S3 Ag1 2.452(9) 4_565 ?
S3 Ag2 2.591(10) 3_556 ?
S3 Cs1 3.432(9) 4_565 ?
S3 Cs1 3.521(9) 3_556 ?
S2 As1 2.213(9) 2_556 ?
S2 Cs1 3.581(10) 2_556 ?
S2 Cs1 3.665(9) 4_566 ?
S2 Cs1 3.683(11) 3_557 ?
S1 Ag1 2.414(9) 3_657 ?
S1 Ag2 2.476(10) 1_655 ?
